data_9016244
loop_
_publ_author_name
'Beattie, J. K.'
'Moore, C. J.'

_publ_section_title
;
 Crystal and molecular structures of rinneite, sodium tripotassium hexachloroferrate(II),
 and hexaamminecobalt(III) hexachloroferrate(III). Comparison of iron-chloride distances
 in hexachloroferrates(II) and -(III)
;
_journal_name_full 'Inorganic Chemistry'
_journal_page_first 1292
_journal_page_last 1295
_journal_paper_doi 10.1021/ic00134a002
_journal_volume 21
_journal_year 1982
_chemical_compound_source Synthetic
_chemical_formula_sum 'Cl6 Fe K3 Na'
_chemical_name_mineral Rinneite
_space_group_IT_number 167
_symmetry_space_group_name_Hall '-P 3* 2n'
_symmetry_space_group_name_H-M 'R -3 c :R'
_cell_angle_alpha 92.29
_cell_angle_beta 92.29
_cell_angle_gamma 92.29
_cell_length_a 8.3376
_cell_length_b 8.3376
_cell_length_c 8.3376
_cell_formula_units_Z 2
_cell_volume 578.166
_database_code_amcsd 0019749
_exptl_crystal_density_diffrn 2.348
_cod_original_sg_symbol_H-M 'R -3 c'
_cod_original_formula_sum 'K3 Na Fe Cl6'
_cod_database_code 9016244

loop_
_space_group_symop_operation_xyz
x,y,z
1/2-x,1/2-z,1/2-y
-z,-x,-y
1/2+y,1/2+x,1/2+z
y,z,x
1/2-z,1/2-y,1/2-x
-x,-y,-z
1/2+x,1/2+z,1/2+y
z,x,y
1/2-y,1/2-x,1/2-z
-y,-z,-x
1/2+z,1/2+y,1/2+x

loop_
_atom_site_label
_atom_site_fract_x
_atom_site_fract_y
_atom_site_fract_z
K 0.12598 0.37402 0.75000
Na 0.25000 0.25000 0.25000
Fe 0.50000 0.50000 0.50000
Cl 0.41962 0.21254 0.54528

loop_
_cod_related_entry_id
_cod_related_entry_database
_cod_related_entry_code
1 AMCSD 0019749
